data_1502920
loop_
_publ_author_name
'Zhou, Zaichun'
'Cao, Chenzhong'
'Liu, Qiuhua'
'Jiang, Rongqing'

_publ_section_title
;
 Hybrid orbital deformation (HOD) effect and spectral red-shift property
 of nonplanar porphyrin.
;
_journal_issue 8
_journal_name_full 'Organic letters'
_journal_page_first 1780
_journal_page_last 1783
_journal_paper_doi 10.1021/ol100434w
_journal_volume 12
_journal_year 2010
_chemical_formula_sum 'C53.5 H45.5 N6.5 O7.5 Zn'
_chemical_formula_weight 964.83
_chemical_name_systematic
; 
 ? 
;
_space_group_IT_number 2
_symmetry_cell_setting triclinic
_symmetry_space_group_name_Hall '-P 1'
_symmetry_space_group_name_H-M 'P -1'
_atom_sites_solution_hydrogens geom
_atom_sites_solution_primary direct
_atom_sites_solution_secondary difmap
_audit_creation_method SHELXL-97
_cell_angle_alpha 105.126(14)
_cell_angle_beta 112.399(14)
_cell_angle_gamma 103.261(10)
_cell_formula_units_Z 2
_cell_length_a 13.341(4)
_cell_length_b 14.609(5)
_cell_length_c 16.419(9)
_cell_measurement_reflns_used 5956
_cell_measurement_temperature 296(2)
_cell_measurement_theta_max 27.96
_cell_measurement_theta_min 2.52
_cell_volume 2655(2)
_computing_cell_refinement 'Bruker SMART'
_computing_data_collection 'Bruker SMART'
_computing_data_reduction 'Bruker SAINT'
_computing_molecular_graphics 'Bruker SHELXTL'
_computing_publication_material 'Bruker SHELXTL'
_computing_structure_refinement 'SHELXL-97 (Sheldrick, 1997)'
_computing_structure_solution 'SHELXS-97 (Sheldrick, 1990)'
_diffrn_ambient_temperature 296(2)
_diffrn_measured_fraction_theta_full 0.987
_diffrn_measured_fraction_theta_max 0.987
_diffrn_measurement_device_type 'CCD area detector'
_diffrn_measurement_method 'phi and omega scans'
_diffrn_radiation_monochromator graphite
_diffrn_radiation_source 'fine-focus sealed tube'
_diffrn_radiation_type MoK\a
_diffrn_radiation_wavelength 0.71073
_diffrn_reflns_av_R_equivalents 0.0834
_diffrn_reflns_av_sigmaI/netI 0.0772
_diffrn_reflns_limit_h_max 14
_diffrn_reflns_limit_h_min -16
_diffrn_reflns_limit_k_max 18
_diffrn_reflns_limit_k_min -18
_diffrn_reflns_limit_l_max 20
_diffrn_reflns_limit_l_min -18
_diffrn_reflns_number 17523
_diffrn_reflns_theta_full 26.01
_diffrn_reflns_theta_max 26.01
_diffrn_reflns_theta_min 1.69
_exptl_absorpt_coefficient_mu 0.518
_exptl_absorpt_correction_T_max 0.8436
_exptl_absorpt_correction_T_min 0.7818
_exptl_absorpt_correction_type multi-scan
_exptl_absorpt_process_details sadabs
_exptl_crystal_colour purple
_exptl_crystal_density_diffrn 1.207
_exptl_crystal_density_method 'not measured'
_exptl_crystal_description block
_exptl_crystal_F_000 1004
_exptl_crystal_size_max 0.50
_exptl_crystal_size_mid 0.40
_exptl_crystal_size_min 0.34
_platon_squeeze_details
;
;
_refine_diff_density_max 0.893
_refine_diff_density_min -0.496
_refine_diff_density_rms 0.090
_refine_ls_extinction_method none
_refine_ls_goodness_of_fit_ref 1.027
_refine_ls_hydrogen_treatment contrained
_refine_ls_matrix_type full
_refine_ls_number_parameters 643
_refine_ls_number_reflns 10327
_refine_ls_number_restraints 30
_refine_ls_restrained_S_all 1.035
_refine_ls_R_factor_all 0.0799
_refine_ls_R_factor_gt 0.0597
_refine_ls_shift/su_max 0.002
_refine_ls_shift/su_mean 0.000
_refine_ls_structure_factor_coef Fsqd
_refine_ls_weighting_details 'calc w=1/[\s^2^(Fo^2^)+(0.1272P)^2^+0.0000P] where P=(Fo^2^+2Fc^2^)/3'
_refine_ls_weighting_scheme calc
_refine_ls_wR_factor_gt 0.1939
_refine_ls_wR_factor_ref 0.2044
_reflns_number_gt 7260
_reflns_number_total 10327
_reflns_threshold_expression >2sigma(I)
_cod_data_source_file ol100434w_si_001.cif
_cod_data_source_block zzc2_0m
_cod_depositor_comments
;
The following automatic conversions were performed:

'_symmetry_cell_setting' value 'Triclinic' changed to 'triclinic'
according to /home/saulius/struct/CIF-dictionaries/cif_core.dic
dictionary named 'cif_core.dic' version 2.4.2 from 2011-04-26.

Automatic conversion script
Id: cif_fix_values 1715 2011-07-08 13:25:40Z adriana 
;
_cod_original_cell_volume 2655.2(18)
_cod_original_sg_symbol_H-M P-1
_cod_original_formula_sum 'C53.50 H45.50 N6.50 O7.50 Zn'
_cod_database_code 1502920

loop_
_symmetry_equiv_pos_as_xyz
'x, y, z'
'-x, -y, -z'

loop_
_atom_site_label
_atom_site_type_symbol
_atom_site_fract_x
_atom_site_fract_y
_atom_site_fract_z
_atom_site_U_iso_or_equiv
_atom_site_adp_type
_atom_site_occupancy
_atom_site_symmetry_multiplicity
_atom_site_calc_flag
_atom_site_refinement_flags
Zn1 Zn 0.22718(3) 0.81505(3) 0.08964(3) 0.03627(16) Uani 1 1 d .
N1 N 0.0648(2) 0.8133(2) 0.06748(19) 0.0360(6) Uani 1 1 d .
N2 N 0.1694(2) 0.7732(2) -0.05397(19) 0.0377(6) Uani 1 1 d .
N3 N 0.3678(2) 0.7755(2) 0.10223(19) 0.0380(6) Uani 1 1 d .
N4 N 0.2631(2) 0.8163(2) 0.22202(19) 0.0383(6) Uani 1 1 d .
N5 N -0.3985(3) 0.8512(3) -0.3688(3) 0.0610(9) Uani 1 1 d .
N6 N 0.8620(3) 0.8217(4) 0.5754(3) 0.0664(11) Uani 1 1 d .
O1 O 0.3008(3) 0.5290(2) -0.1027(2) 0.0600(8) Uani 1 1 d .
O2 O 0.0252(3) 0.6223(2) 0.2233(2) 0.0654(8) Uani 1 1 d .
O3 O -0.4876(3) 0.7763(4) -0.4189(3) 0.1149(16) Uani 1 1 d .
O4 O -0.3888(4) 0.9345(3) -0.3721(3) 0.0985(13) Uani 1 1 d .
O5 O 0.9382(4) 0.9019(4) 0.6310(3) 0.1246(18) Uani 1 1 d .
O6 O 0.8705(3) 0.7426(4) 0.5770(3) 0.0991(13) Uani 1 1 d .
O7 O 0.3200(2) 0.9737(2) 0.1283(2) 0.0588(7) Uani 1 1 d .
H7A H 0.3770 1.0122 0.1913 0.071 Uiso 1 1 calc R
C1 C 0.0180(3) 0.8088(2) 0.1277(2) 0.0363(7) Uani 1 1 d .
C2 C -0.0993(3) 0.8069(3) 0.0845(3) 0.0428(8) Uani 1 1 d .
H2 H -0.1505 0.8026 0.1104 0.051 Uiso 1 1 calc R
C3 C -0.1202(3) 0.8127(3) -0.0005(2) 0.0426(8) Uani 1 1 d .
H3A H -0.1880 0.8156 -0.0434 0.051 Uiso 1 1 calc R
C4 C -0.0204(3) 0.8135(3) -0.0131(2) 0.0379(7) Uani 1 1 d .
C5 C -0.0132(3) 0.8048(3) -0.0971(2) 0.0386(7) Uani 1 1 d .
C6 C -0.1121(3) 0.8153(3) -0.1729(2) 0.0370(7) Uani 1 1 d .
C7 C -0.2106(3) 0.7321(3) -0.2401(3) 0.0567(11) Uani 1 1 d .
H7 H -0.2140 0.6672 -0.2421 0.068 Uiso 1 1 calc R
C8 C -0.3054(3) 0.7436(3) -0.3052(3) 0.0563(10) Uani 1 1 d .
H8 H -0.3727 0.6873 -0.3498 0.068 Uiso 1 1 calc R
C9 C -0.2976(3) 0.8384(3) -0.3022(2) 0.0424(8) Uani 1 1 d .
C10 C -0.1999(4) 0.9221(3) -0.2383(3) 0.0578(11) Uani 1 1 d .
H10 H -0.1957 0.9864 -0.2386 0.069 Uiso 1 1 calc R
C11 C -0.1077(3) 0.9098(3) -0.1736(3) 0.0539(10) Uani 1 1 d .
H11 H -0.0408 0.9666 -0.1293 0.065 Uiso 1 1 calc R
C12 C 0.0717(3) 0.7809(3) -0.1174(2) 0.0394(8) Uani 1 1 d .
C13 C 0.0675(3) 0.7530(3) -0.2089(3) 0.0473(9) Uani 1 1 d .
H13 H 0.0117 0.7538 -0.2638 0.057 Uiso 1 1 calc R
C14 C 0.1587(3) 0.7255(3) -0.2011(3) 0.0473(9) Uani 1 1 d .
H14 H 0.1766 0.7013 -0.2501 0.057 Uiso 1 1 calc R
C15 C 0.2236(3) 0.7402(3) -0.1036(2) 0.0395(8) Uani 1 1 d .
C16 C 0.3283(3) 0.7239(3) -0.0651(2) 0.0388(7) Uani 1 1 d .
C17 C 0.3662(3) 0.6722(3) -0.1317(2) 0.0417(8) Uani 1 1 d .
C18 C 0.4153(4) 0.7192(4) -0.1767(3) 0.0621(11) Uani 1 1 d .
H18 H 0.4225 0.7863 -0.1683 0.075 Uiso 1 1 calc R
C19 C 0.4541(5) 0.6688(4) -0.2339(4) 0.0819(15) Uani 1 1 d .
H19 H 0.4870 0.7015 -0.2644 0.098 Uiso 1 1 calc R
C20 C 0.4445(5) 0.5714(4) -0.2460(4) 0.0769(14) Uani 1 1 d .
H20 H 0.4729 0.5381 -0.2834 0.092 Uiso 1 1 calc R
C21 C 0.3936(4) 0.5212(4) -0.2041(3) 0.0619(11) Uani 1 1 d .
H21 H 0.3849 0.4535 -0.2145 0.074 Uiso 1 1 calc R
C22 C 0.3554(3) 0.5723(3) -0.1461(3) 0.0479(9) Uani 1 1 d .
C23 C 0.3967(3) 0.7451(3) 0.0313(2) 0.0400(8) Uani 1 1 d .
C24 C 0.5096(3) 0.7372(3) 0.0719(3) 0.0461(9) Uani 1 1 d .
H24 H 0.5496 0.7183 0.0389 0.055 Uiso 1 1 calc R
C25 C 0.5461(3) 0.7615(3) 0.1646(3) 0.0457(9) Uani 1 1 d .
H25 H 0.6165 0.7632 0.2085 0.055 Uiso 1 1 calc R
C26 C 0.4577(3) 0.7847(3) 0.1850(2) 0.0379(7) Uani 1 1 d .
C27 C 0.4579(3) 0.8091(3) 0.2724(2) 0.0407(8) Uani 1 1 d .
C28 C 0.5622(3) 0.8137(3) 0.3546(2) 0.0420(8) Uani 1 1 d .
C29 C 0.5719(4) 0.7240(3) 0.3634(3) 0.0574(11) Uani 1 1 d .
H29 H 0.5128 0.6616 0.3197 0.069 Uiso 1 1 calc R
C30 C 0.6699(4) 0.7274(4) 0.4373(3) 0.0584(11) Uani 1 1 d .
H30 H 0.6776 0.6675 0.4436 0.070 Uiso 1 1 calc R
C31 C 0.7548(3) 0.8193(4) 0.5006(2) 0.0513(10) Uani 1 1 d .
C32 C 0.7454(4) 0.9091(4) 0.4951(3) 0.0685(13) Uani 1 1 d .
H32 H 0.8040 0.9714 0.5397 0.082 Uiso 1 1 calc R
C33 C 0.6478(4) 0.9051(3) 0.4223(3) 0.0616(11) Uani 1 1 d .
H33 H 0.6393 0.9655 0.4186 0.074 Uiso 1 1 calc R
C34 C 0.3677(3) 0.8222(3) 0.2899(2) 0.0402(8) Uani 1 1 d .
C35 C 0.3628(3) 0.8309(3) 0.3767(3) 0.0491(9) Uani 1 1 d .
H35 H 0.4230 0.8392 0.4340 0.059 Uiso 1 1 calc R
C36 C 0.2529(3) 0.8248(3) 0.3592(3) 0.0482(9) Uani 1 1 d .
H36 H 0.2229 0.8262 0.4019 0.058 Uiso 1 1 calc R
C37 C 0.1917(3) 0.8158(3) 0.2624(2) 0.0383(7) Uani 1 1 d .
C38 C 0.3222(4) 0.4475(3) -0.0786(3) 0.0593(11) Uani 1 1 d .
H38A H 0.3973 0.4474 -0.0728 0.071 Uiso 1 1 calc R
H38B H 0.2625 0.3832 -0.1281 0.071 Uiso 1 1 calc R
C39 C 0.3212(4) 0.4598(4) 0.0145(3) 0.0649(11) Uani 1 1 d .
H39A H 0.3899 0.5179 0.0646 0.078 Uiso 1 1 calc R
H39B H 0.3276 0.3999 0.0277 0.078 Uiso 1 1 calc R
C40 C 0.2149(4) 0.4750(4) 0.0202(3) 0.0639(11) Uani 1 1 d .
H40A H 0.2092 0.5361 0.0090 0.077 Uiso 1 1 calc R
H40B H 0.1457 0.4177 -0.0303 0.077 Uiso 1 1 calc R
C41 C 0.2172(5) 0.4844(4) 0.1120(4) 0.0770(14) Uani 1 1 d .
H41A H 0.2867 0.5419 0.1620 0.092 Uiso 1 1 calc R
H41B H 0.2244 0.4237 0.1231 0.092 Uiso 1 1 calc R
C42 C 0.1094(5) 0.4992(4) 0.1218(4) 0.0791(15) Uani 1 1 d .
H42A H 0.1041 0.5618 0.1140 0.095 Uiso 1 1 calc R
H42B H 0.0394 0.4433 0.0706 0.095 Uiso 1 1 calc R
C43 C 0.1131(6) 0.5038(5) 0.2114(5) 0.0929(18) Uani 1 1 d .
H43A H 0.1867 0.5557 0.2625 0.111 Uiso 1 1 calc R
H43B H 0.1124 0.4390 0.2166 0.111 Uiso 1 1 calc R
C44 C 0.0175(5) 0.5260(4) 0.2272(4) 0.0736(13) Uani 1 1 d .
H44A H -0.0575 0.4745 0.1781 0.088 Uiso 1 1 calc R
H44B H 0.0266 0.5272 0.2890 0.088 Uiso 1 1 calc R
C45 C -0.0171(3) 0.6816(3) 0.2685(3) 0.0511(9) Uani 1 1 d .
C46 C -0.0791(4) 0.6502(4) 0.3131(3) 0.0673(12) Uani 1 1 d .
H46 H -0.0938 0.5853 0.3143 0.081 Uiso 1 1 calc R
C47 C -0.1188(5) 0.7172(5) 0.3560(4) 0.0795(15) Uani 1 1 d .
H47 H -0.1597 0.6976 0.3874 0.095 Uiso 1 1 calc R
C48 C -0.0995(5) 0.8096(5) 0.3532(4) 0.0798(15) Uani 1 1 d .
H48 H -0.1285 0.8529 0.3816 0.096 Uiso 1 1 calc R
C49 C -0.0363(4) 0.8427(4) 0.3081(3) 0.0622(11) Uani 1 1 d .
H49 H -0.0230 0.9076 0.3070 0.075 Uiso 1 1 calc R
C50 C 0.0056(3) 0.7780(3) 0.2655(2) 0.0434(8) Uani 1 1 d .
C51 C 0.0744(3) 0.8060(3) 0.2176(2) 0.0382(7) Uani 1 1 d .
C52 C 0.2990(6) 1.0221(5) 0.0631(5) 0.113(2) Uani 1 1 d .
H52A H 0.3279 0.9987 0.0195 0.170 Uiso 1 1 calc R
H52B H 0.3381 1.0946 0.0973 0.170 Uiso 1 1 calc R
H52C H 0.2167 1.0060 0.0281 0.170 Uiso 1 1 calc R
O8 O 0.5499(6) 0.0584(6) 0.2369(6) 0.083(2) Uani 0.50 1 d PU
N7 N 0.7177(8) 0.0383(7) 0.2489(8) 0.081(2) Uani 0.50 1 d PU
C53 C 0.5942(13) 0.0216(9) 0.2009(11) 0.104(4) Uani 0.50 1 d PU
H53 H 0.5502 -0.0222 0.1369 0.124 Uiso 0.50 1 calc PR
C54 C 0.7719(16) 0.0997(12) 0.3355(12) 0.137(6) Uani 0.50 1 d PU
H54A H 0.8058 0.0658 0.3752 0.206 Uiso 0.50 1 calc PR
H54B H 0.7185 0.1227 0.3533 0.206 Uiso 0.50 1 calc PR
H54C H 0.8324 0.1572 0.3437 0.206 Uiso 0.50 1 calc PR
C55 C 0.7628(14) -0.0061(11) 0.2021(12) 0.126(5) Uani 0.50 1 d PU
H55A H 0.8107 0.0429 0.1901 0.189 Uiso 0.50 1 calc PR
H55B H 0.7018 -0.0584 0.1425 0.189 Uiso 0.50 1 calc PR
H55C H 0.8095 -0.0362 0.2387 0.189 Uiso 0.50 1 calc PR

loop_
_atom_site_aniso_label
_atom_site_aniso_U_11
_atom_site_aniso_U_22
_atom_site_aniso_U_33
_atom_site_aniso_U_23
_atom_site_aniso_U_13
_atom_site_aniso_U_12
Zn1 0.0302(2) 0.0430(3) 0.0363(2) 0.01916(18) 0.01096(17) 0.01824(17)
N1 0.0273(14) 0.0440(16) 0.0354(14) 0.0203(12) 0.0090(11) 0.0150(12)
N2 0.0318(14) 0.0467(16) 0.0369(14) 0.0206(13) 0.0113(12) 0.0218(13)
N3 0.0348(15) 0.0452(16) 0.0359(14) 0.0189(12) 0.0127(12) 0.0212(13)
N4 0.0320(14) 0.0456(16) 0.0373(15) 0.0190(13) 0.0114(12) 0.0192(13)
N5 0.051(2) 0.088(3) 0.054(2) 0.039(2) 0.0178(18) 0.040(2)
N6 0.047(2) 0.110(3) 0.047(2) 0.034(2) 0.0157(18) 0.043(2)
O1 0.077(2) 0.0571(17) 0.087(2) 0.0446(16) 0.0581(18) 0.0414(16)
O2 0.085(2) 0.0560(17) 0.094(2) 0.0441(16) 0.0622(19) 0.0380(16)
O3 0.057(2) 0.118(3) 0.117(3) 0.058(3) -0.014(2) 0.026(2)
O4 0.098(3) 0.094(3) 0.091(3) 0.054(2) 0.006(2) 0.058(2)
O5 0.061(2) 0.125(4) 0.098(3) 0.022(3) -0.031(2) 0.029(2)
O6 0.087(3) 0.136(4) 0.077(2) 0.058(2) 0.013(2) 0.072(3)
O7 0.0496(16) 0.0454(15) 0.0705(18) 0.0242(14) 0.0171(14) 0.0166(13)
C1 0.0312(17) 0.0351(17) 0.0389(17) 0.0157(14) 0.0114(14) 0.0131(14)
C2 0.0316(17) 0.050(2) 0.048(2) 0.0204(17) 0.0160(15) 0.0189(16)
C3 0.0300(17) 0.052(2) 0.0456(19) 0.0228(17) 0.0117(15) 0.0208(16)
C4 0.0319(17) 0.0395(18) 0.0401(18) 0.0201(15) 0.0093(14) 0.0174(14)
C5 0.0339(17) 0.0391(18) 0.0375(17) 0.0188(14) 0.0075(14) 0.0161(14)
C6 0.0310(17) 0.0434(19) 0.0359(17) 0.0187(15) 0.0109(14) 0.0173(15)
C7 0.046(2) 0.043(2) 0.063(2) 0.0237(19) 0.0052(19) 0.0165(18)
C8 0.036(2) 0.055(2) 0.053(2) 0.0229(19) -0.0005(17) 0.0104(17)
C9 0.0395(19) 0.056(2) 0.0381(18) 0.0262(17) 0.0136(16) 0.0268(17)
C10 0.061(3) 0.046(2) 0.059(2) 0.0285(19) 0.011(2) 0.026(2)
C11 0.045(2) 0.044(2) 0.048(2) 0.0183(17) -0.0002(17) 0.0124(17)
C12 0.0363(18) 0.0442(19) 0.0378(17) 0.0223(15) 0.0108(15) 0.0192(15)
C13 0.044(2) 0.060(2) 0.0389(19) 0.0261(17) 0.0127(16) 0.0252(18)
C14 0.048(2) 0.061(2) 0.0394(19) 0.0258(17) 0.0200(17) 0.0251(19)
C15 0.0381(18) 0.0416(19) 0.0375(17) 0.0194(15) 0.0127(15) 0.0165(15)
C16 0.0394(19) 0.0410(18) 0.0441(18) 0.0228(15) 0.0208(16) 0.0191(16)
C17 0.0392(19) 0.050(2) 0.0431(19) 0.0229(16) 0.0202(16) 0.0215(16)
C18 0.067(3) 0.071(3) 0.075(3) 0.039(2) 0.047(2) 0.033(2)
C19 0.101(4) 0.095(4) 0.093(4) 0.051(3) 0.072(3) 0.045(3)
C20 0.086(4) 0.095(4) 0.076(3) 0.030(3) 0.057(3) 0.046(3)
C21 0.069(3) 0.065(3) 0.066(3) 0.023(2) 0.039(2) 0.036(2)
C22 0.044(2) 0.057(2) 0.046(2) 0.0200(18) 0.0211(17) 0.0237(18)
C23 0.0355(18) 0.0431(19) 0.0436(19) 0.0208(15) 0.0153(15) 0.0193(15)
C24 0.0373(19) 0.057(2) 0.049(2) 0.0223(18) 0.0191(17) 0.0259(17)
C25 0.0313(18) 0.056(2) 0.047(2) 0.0222(17) 0.0108(16) 0.0216(16)
C26 0.0300(17) 0.0416(18) 0.0393(18) 0.0176(15) 0.0097(14) 0.0177(14)
C27 0.0334(18) 0.0434(19) 0.0389(18) 0.0185(15) 0.0081(15) 0.0159(15)
C28 0.0355(18) 0.055(2) 0.0387(18) 0.0209(16) 0.0135(15) 0.0252(17)
C29 0.045(2) 0.051(2) 0.058(2) 0.0235(19) 0.0041(19) 0.0193(19)
C30 0.051(2) 0.070(3) 0.061(2) 0.037(2) 0.018(2) 0.036(2)
C31 0.036(2) 0.084(3) 0.0350(19) 0.0246(19) 0.0111(16) 0.032(2)
C32 0.046(2) 0.069(3) 0.051(2) 0.012(2) -0.0052(19) 0.017(2)
C33 0.052(2) 0.048(2) 0.057(2) 0.0173(19) 0.000(2) 0.0204(19)
C34 0.0331(17) 0.050(2) 0.0351(17) 0.0189(15) 0.0100(14) 0.0193(16)
C35 0.043(2) 0.067(3) 0.0360(18) 0.0240(18) 0.0106(16) 0.0270(19)
C36 0.046(2) 0.066(2) 0.0410(19) 0.0265(18) 0.0202(17) 0.0284(19)
C37 0.0340(18) 0.0422(19) 0.0372(17) 0.0183(15) 0.0117(14) 0.0170(15)
C38 0.066(3) 0.058(3) 0.070(3) 0.031(2) 0.036(2) 0.036(2)
C39 0.065(3) 0.071(3) 0.074(3) 0.038(2) 0.036(2) 0.033(2)
C40 0.074(3) 0.066(3) 0.077(3) 0.039(2) 0.044(3) 0.038(2)
C41 0.099(4) 0.075(3) 0.093(4) 0.046(3) 0.061(3) 0.049(3)
C42 0.100(4) 0.077(3) 0.083(3) 0.039(3) 0.048(3) 0.054(3)
C43 0.130(5) 0.089(4) 0.126(5) 0.068(4) 0.089(4) 0.070(4)
C44 0.087(4) 0.060(3) 0.107(4) 0.051(3) 0.060(3) 0.037(3)
C45 0.043(2) 0.069(3) 0.056(2) 0.032(2) 0.0272(19) 0.029(2)
C46 0.061(3) 0.087(3) 0.073(3) 0.048(3) 0.038(2) 0.027(3)
C47 0.080(4) 0.113(4) 0.080(3) 0.050(3) 0.058(3) 0.044(3)
C48 0.080(4) 0.104(4) 0.083(3) 0.036(3) 0.057(3) 0.049(3)
C49 0.062(3) 0.079(3) 0.059(2) 0.027(2) 0.034(2) 0.039(2)
C50 0.0356(18) 0.056(2) 0.0387(18) 0.0199(16) 0.0149(15) 0.0192(17)
C51 0.0350(18) 0.0399(18) 0.0397(18) 0.0159(15) 0.0153(15) 0.0169(15)
C52 0.101(5) 0.084(4) 0.131(5) 0.073(4) 0.019(4) 0.019(3)
O8 0.044(3) 0.070(4) 0.109(5) 0.044(4) 0.018(3) -0.002(3)
N7 0.056(4) 0.069(5) 0.119(6) 0.057(5) 0.033(4) 0.017(4)
C53 0.107(8) 0.063(6) 0.126(8) 0.055(6) 0.046(6) 0.001(5)
C54 0.168(10) 0.122(8) 0.142(9) 0.087(7) 0.090(7) 0.015(6)
C55 0.104(8) 0.110(8) 0.142(9) 0.073(7) 0.039(7) 0.009(6)

loop_
_atom_type_symbol
_atom_type_description
_atom_type_scat_dispersion_real
_atom_type_scat_dispersion_imag
_atom_type_scat_source
C C 0.0033 0.0016 'International Tables Vol C Tables 4.2.6.8 and 6.1.1.4'
H H 0.0000 0.0000 'International Tables Vol C Tables 4.2.6.8 and 6.1.1.4'
N N 0.0061 0.0033 'International Tables Vol C Tables 4.2.6.8 and 6.1.1.4'
O O 0.0106 0.0060 'International Tables Vol C Tables 4.2.6.8 and 6.1.1.4'
Zn Zn 0.2839 1.4301 'International Tables Vol C Tables 4.2.6.8 and 6.1.1.4'

loop_
_geom_angle_atom_site_label_1
_geom_angle_atom_site_label_2
_geom_angle_atom_site_label_3
_geom_angle
N4 Zn1 N3 88.22(11)
N4 Zn1 N2 164.74(11)
N3 Zn1 N2 89.95(11)
N4 Zn1 N1 89.19(11)
N3 Zn1 N1 164.36(11)
N2 Zn1 N1 88.51(11)
N4 Zn1 O7 99.23(12)
N3 Zn1 O7 93.89(11)
N2 Zn1 O7 96.00(12)
N1 Zn1 O7 101.74(11)
C1 N1 C4 106.2(3)
C1 N1 Zn1 127.2(2)
C4 N1 Zn1 126.6(2)
C15 N2 C12 106.8(3)
C15 N2 Zn1 127.0(2)
C12 N2 Zn1 126.1(2)
C23 N3 C26 106.7(3)
C23 N3 Zn1 126.0(2)
C26 N3 Zn1 126.9(2)
C37 N4 C34 106.5(3)
C37 N4 Zn1 127.1(2)
C34 N4 Zn1 126.3(2)
O4 N5 O3 123.6(4)
O4 N5 C9 118.9(4)
O3 N5 C9 117.4(4)
O6 N6 O5 122.2(4)
O6 N6 C31 118.4(4)
O5 N6 C31 119.4(4)
C22 O1 C38 121.1(3)
C45 O2 C44 120.8(3)
C52 O7 Zn1 123.3(3)
C52 O7 H7A 118.3
Zn1 O7 H7A 118.3
N1 C1 C51 125.4(3)
N1 C1 C2 109.8(3)
C51 C1 C2 124.8(3)
C3 C2 C1 106.5(3)
C3 C2 H2 126.8
C1 C2 H2 126.8
C2 C3 C4 107.9(3)
C2 C3 H3A 126.0
C4 C3 H3A 126.0
N1 C4 C5 124.5(3)
N1 C4 C3 109.5(3)
C5 C4 C3 125.7(3)
C12 C5 C4 125.6(3)
C12 C5 C6 119.0(3)
C4 C5 C6 115.3(3)
C11 C6 C7 118.5(3)
C11 C6 C5 120.1(3)
C7 C6 C5 121.3(3)
C6 C7 C8 120.9(4)
C6 C7 H7 119.6
C8 C7 H7 119.6
C9 C8 C7 118.5(4)
C9 C8 H8 120.8
C7 C8 H8 120.8
C8 C9 C10 122.1(3)
C8 C9 N5 118.7(3)
C10 C9 N5 119.3(3)
C9 C10 C11 118.8(4)
C9 C10 H10 120.6
C11 C10 H10 120.6
C10 C11 C6 121.3(4)
C10 C11 H11 119.4
C6 C11 H11 119.4
N2 C12 C5 125.4(3)
N2 C12 C13 108.9(3)
C5 C12 C13 125.5(3)
C14 C13 C12 107.3(3)
C14 C13 H13 126.4
C12 C13 H13 126.4
C13 C14 C15 107.3(3)
C13 C14 H14 126.3
C15 C14 H14 126.3
N2 C15 C16 125.2(3)
N2 C15 C14 109.6(3)
C16 C15 C14 125.1(3)
C23 C16 C15 125.5(3)
C23 C16 C17 116.0(3)
C15 C16 C17 118.3(3)
C18 C17 C22 118.4(3)
C18 C17 C16 123.6(4)
C22 C17 C16 117.9(3)
C17 C18 C19 121.0(4)
C17 C18 H18 119.5
C19 C18 H18 119.5
C20 C19 C18 119.7(5)
C20 C19 H19 120.1
C18 C19 H19 120.1
C19 C20 C21 121.0(4)
C19 C20 H20 119.5
C21 C20 H20 119.5
C20 C21 C22 119.0(4)
C20 C21 H21 120.5
C22 C21 H21 120.5
O1 C22 C21 124.0(4)
O1 C22 C17 115.2(3)
C21 C22 C17 120.8(4)
N3 C23 C16 125.9(3)
N3 C23 C24 108.7(3)
C16 C23 C24 125.4(3)
C25 C24 C23 107.8(3)
C25 C24 H24 126.1
C23 C24 H24 126.1
C24 C25 C26 107.5(3)
C24 C25 H25 126.2
C26 C25 H25 126.2
N3 C26 C27 124.2(3)
N3 C26 C25 109.2(3)
C27 C26 C25 126.6(3)
C34 C27 C26 126.4(3)
C34 C27 C28 116.5(3)
C26 C27 C28 116.9(3)
C33 C28 C29 119.2(3)
C33 C28 C27 121.4(3)
C29 C28 C27 119.5(3)
C30 C29 C28 119.8(4)
C30 C29 H29 120.1
C28 C29 H29 120.1
C31 C30 C29 119.0(4)
C31 C30 H30 120.5
C29 C30 H30 120.5
C30 C31 C32 122.2(3)
C30 C31 N6 118.5(4)
C32 C31 N6 119.2(4)
C33 C32 C31 118.4(4)
C33 C32 H32 120.8
C31 C32 H32 120.8
C32 C33 C28 121.4(4)
C32 C33 H33 119.3
C28 C33 H33 119.3
N4 C34 C27 124.7(3)
N4 C34 C35 109.9(3)
C27 C34 C35 125.0(3)
C36 C35 C34 106.4(3)
C36 C35 H35 126.8
C34 C35 H35 126.8
C35 C36 C37 107.3(3)
C35 C36 H36 126.3
C37 C36 H36 126.3
N4 C37 C51 126.2(3)
N4 C37 C36 109.7(3)
C51 C37 C36 124.0(3)
O1 C38 C39 108.4(3)
O1 C38 H38A 110.0
C39 C38 H38A 110.0
O1 C38 H38B 110.0
C39 C38 H38B 110.0
H38A C38 H38B 108.4
C38 C39 C40 116.0(4)
C38 C39 H39A 108.3
C40 C39 H39A 108.3
C38 C39 H39B 108.3
C40 C39 H39B 108.3
H39A C39 H39B 107.4
C41 C40 C39 113.7(4)
C41 C40 H40A 108.8
C39 C40 H40A 108.8
C41 C40 H40B 108.8
C39 C40 H40B 108.8
H40A C40 H40B 107.7
C40 C41 C42 116.1(4)
C40 C41 H41A 108.3
C42 C41 H41A 108.3
C40 C41 H41B 108.3
C42 C41 H41B 108.3
H41A C41 H41B 107.4
C43 C42 C41 114.1(5)
C43 C42 H42A 108.7
C41 C42 H42A 108.7
C43 C42 H42B 108.7
C41 C42 H42B 108.7
H42A C42 H42B 107.6
C42 C43 C44 116.1(5)
C42 C43 H43A 108.3
C44 C43 H43A 108.3
C42 C43 H43B 108.3
C44 C43 H43B 108.3
H43A C43 H43B 107.4
O2 C44 C43 106.2(4)
O2 C44 H44A 110.5
C43 C44 H44A 110.5
O2 C44 H44B 110.5
C43 C44 H44B 110.5
H44A C44 H44B 108.7
O2 C45 C46 123.7(4)
O2 C45 C50 114.5(3)
C46 C45 C50 121.8(4)
C47 C46 C45 118.4(5)
C47 C46 H46 120.8
C45 C46 H46 120.8
C48 C47 C46 121.0(5)
C48 C47 H47 119.5
C46 C47 H47 119.5
C47 C48 C49 121.2(5)
C47 C48 H48 119.4
C49 C48 H48 119.4
C50 C49 C48 119.1(5)
C50 C49 H49 120.4
C48 C49 H49 120.4
C49 C50 C45 118.4(4)
C49 C50 C51 123.4(4)
C45 C50 C51 118.2(3)
C1 C51 C37 124.4(3)
C1 C51 C50 119.3(3)
C37 C51 C50 115.9(3)
O7 C52 H52A 109.5
O7 C52 H52B 109.5
H52A C52 H52B 109.5
O7 C52 H52C 109.5
H52A C52 H52C 109.5
H52B C52 H52C 109.5
C54 N7 C55 125.8(14)
C54 N7 C53 114.6(14)
C55 N7 C53 119.6(13)
O8 C53 N7 123.3(14)
O8 C53 H53 118.3
N7 C53 H53 118.3
N7 C54 H54A 109.5
N7 C54 H54B 109.5
H54A C54 H54B 109.5
N7 C54 H54C 109.5
H54A C54 H54C 109.5
H54B C54 H54C 109.5
N7 C55 H55A 109.5
N7 C55 H55B 109.5
H55A C55 H55B 109.5
N7 C55 H55C 109.5
H55A C55 H55C 109.5
H55B C55 H55C 109.5

loop_
_geom_bond_atom_site_label_1
_geom_bond_atom_site_label_2
_geom_bond_distance
Zn1 N4 2.033(3)
Zn1 N3 2.040(3)
Zn1 N2 2.043(3)
Zn1 N1 2.047(3)
Zn1 O7 2.150(3)
N1 C1 1.363(4)
N1 C4 1.378(4)
N2 C15 1.350(4)
N2 C12 1.374(4)
N3 C23 1.361(4)
N3 C26 1.375(4)
N4 C37 1.352(4)
N4 C34 1.380(4)
N5 O4 1.212(5)
N5 O3 1.214(5)
N5 C9 1.464(4)
N6 O6 1.193(5)
N6 O5 1.195(6)
N6 C31 1.474(5)
O1 C22 1.362(5)
O1 C38 1.405(5)
O2 C45 1.352(5)
O2 C44 1.408(5)
O7 C52 1.409(6)
O7 H7A 0.9300
C1 C51 1.395(5)
C1 C2 1.442(4)
C2 C3 1.345(5)
C2 H2 0.9300
C3 C4 1.422(5)
C3 H3A 0.9300
C4 C5 1.394(5)
C5 C12 1.387(5)
C5 C6 1.502(4)
C6 C11 1.372(5)
C6 C7 1.372(5)
C7 C8 1.389(5)
C7 H7 0.9300
C8 C9 1.352(5)
C8 H8 0.9300
C9 C10 1.360(5)
C10 C11 1.371(5)
C10 H10 0.9300
C11 H11 0.9300
C12 C13 1.426(5)
C13 C14 1.339(5)
C13 H13 0.9300
C14 C15 1.426(5)
C14 H14 0.9300
C15 C16 1.402(5)
C16 C23 1.396(5)
C16 C17 1.478(5)
C17 C18 1.369(5)
C17 C22 1.380(5)
C18 C19 1.371(6)
C18 H18 0.9300
C19 C20 1.353(7)
C19 H19 0.9300
C20 C21 1.365(7)
C20 H20 0.9300
C21 C22 1.377(5)
C21 H21 0.9300
C23 C24 1.443(5)
C24 C25 1.324(5)
C24 H24 0.9300
C25 C26 1.429(5)
C25 H25 0.9300
C26 C27 1.384(5)
C27 C34 1.381(5)
C27 C28 1.497(4)
C28 C33 1.371(5)
C28 C29 1.385(5)
C29 C30 1.384(5)
C29 H29 0.9300
C30 C31 1.357(6)
C30 H30 0.9300
C31 C32 1.369(6)
C32 C33 1.367(5)
C32 H32 0.9300
C33 H33 0.9300
C34 C35 1.426(5)
C35 C36 1.358(5)
C35 H35 0.9300
C36 C37 1.436(5)
C36 H36 0.9300
C37 C51 1.405(5)
C38 C39 1.497(6)
C38 H38A 0.9700
C38 H38B 0.9700
C39 C40 1.518(6)
C39 H39A 0.9700
C39 H39B 0.9700
C40 C41 1.465(6)
C40 H40A 0.9700
C40 H40B 0.9700
C41 C42 1.563(7)
C41 H41A 0.9700
C41 H41B 0.9700
C42 C43 1.437(7)
C42 H42A 0.9700
C42 H42B 0.9700
C43 C44 1.483(7)
C43 H43A 0.9700
C43 H43B 0.9700
C44 H44A 0.9700
C44 H44B 0.9700
C45 C46 1.377(6)
C45 C50 1.388(5)
C46 C47 1.377(7)
C46 H46 0.9300
C47 C48 1.331(7)
C47 H47 0.9300
C48 C49 1.404(7)
C48 H48 0.9300
C49 C50 1.374(5)
C49 H49 0.9300
C50 C51 1.475(5)
C52 H52A 0.9600
C52 H52B 0.9600
C52 H52C 0.9600
O8 C53 1.111(16)
N7 C54 1.265(17)
N7 C55 1.282(18)
N7 C53 1.456(17)
C53 H53 0.9300
C54 H54A 0.9600
C54 H54B 0.9600
C54 H54C 0.9600
C55 H55A 0.9600
C55 H55B 0.9600
C55 H55C 0.9600

loop_
_geom_torsion_atom_site_label_1
_geom_torsion_atom_site_label_2
_geom_torsion_atom_site_label_3
_geom_torsion_atom_site_label_4
_geom_torsion
N4 Zn1 N1 C1 -3.1(3)
N3 Zn1 N1 C1 77.4(5)
N2 Zn1 N1 C1 161.8(3)
O7 Zn1 N1 C1 -102.3(3)
N4 Zn1 N1 C4 178.9(3)
N3 Zn1 N1 C4 -100.7(4)
N2 Zn1 N1 C4 -16.2(3)
O7 Zn1 N1 C4 79.6(3)
N4 Zn1 N2 C15 -86.4(5)
N3 Zn1 N2 C15 -3.4(3)
N1 Zn1 N2 C15 -167.8(3)
O7 Zn1 N2 C15 90.5(3)
N4 Zn1 N2 C12 99.0(4)
N3 Zn1 N2 C12 -178.0(3)
N1 Zn1 N2 C12 17.6(3)
O7 Zn1 N2 C12 -84.1(3)
N4 Zn1 N3 C23 170.4(3)
N2 Zn1 N3 C23 5.6(3)
N1 Zn1 N3 C23 89.9(5)
O7 Zn1 N3 C23 -90.4(3)
N4 Zn1 N3 C26 -17.2(3)
N2 Zn1 N3 C26 177.9(3)
N1 Zn1 N3 C26 -97.8(4)
O7 Zn1 N3 C26 81.9(3)
N3 Zn1 N4 C37 -164.5(3)
N2 Zn1 N4 C37 -81.2(5)
N1 Zn1 N4 C37 0.1(3)
O7 Zn1 N4 C37 101.9(3)
N3 Zn1 N4 C34 18.4(3)
N2 Zn1 N4 C34 101.6(5)
N1 Zn1 N4 C34 -177.0(3)
O7 Zn1 N4 C34 -75.3(3)
N4 Zn1 O7 C52 -161.6(4)
N3 Zn1 O7 C52 109.6(4)
N2 Zn1 O7 C52 19.2(5)
N1 Zn1 O7 C52 -70.5(5)
C4 N1 C1 C51 179.3(3)
Zn1 N1 C1 C51 1.0(5)
C4 N1 C1 C2 -0.5(4)
Zn1 N1 C1 C2 -178.8(2)
N1 C1 C2 C3 -1.4(4)
C51 C1 C2 C3 178.9(3)
C1 C2 C3 C4 2.6(4)
C1 N1 C4 C5 -171.7(3)
Zn1 N1 C4 C5 6.7(5)
C1 N1 C4 C3 2.0(4)
Zn1 N1 C4 C3 -179.6(2)
C2 C3 C4 N1 -3.0(4)
C2 C3 C4 C5 170.7(3)
N1 C4 C5 C12 9.3(6)
C3 C4 C5 C12 -163.4(3)
N1 C4 C5 C6 -175.3(3)
C3 C4 C5 C6 12.0(5)
C12 C5 C6 C11 -96.8(4)
C4 C5 C6 C11 87.5(4)
C12 C5 C6 C7 86.1(5)
C4 C5 C6 C7 -89.6(4)
C11 C6 C7 C8 -2.3(6)
C5 C6 C7 C8 174.8(4)
C6 C7 C8 C9 1.4(7)
C7 C8 C9 C10 0.6(6)
C7 C8 C9 N5 -178.3(4)
O4 N5 C9 C8 -173.8(4)
O3 N5 C9 C8 5.3(6)
O4 N5 C9 C10 7.3(6)
O3 N5 C9 C10 -173.6(5)
C8 C9 C10 C11 -1.6(7)
N5 C9 C10 C11 177.3(4)
C9 C10 C11 C6 0.6(7)
C7 C6 C11 C10 1.3(6)
C5 C6 C11 C10 -175.9(4)
C15 N2 C12 C5 174.8(3)
Zn1 N2 C12 C5 -9.8(5)
C15 N2 C12 C13 -0.9(4)
Zn1 N2 C12 C13 174.5(2)
C4 C5 C12 N2 -7.7(6)
C6 C5 C12 N2 177.1(3)
C4 C5 C12 C13 167.3(4)
C6 C5 C12 C13 -7.9(5)
N2 C12 C13 C14 2.2(4)
C5 C12 C13 C14 -173.5(4)
C12 C13 C14 C15 -2.5(4)
C12 N2 C15 C16 178.8(3)
Zn1 N2 C15 C16 3.4(5)
C12 N2 C15 C14 -0.6(4)
Zn1 N2 C15 C14 -176.0(2)
C13 C14 C15 N2 2.0(4)
C13 C14 C15 C16 -177.4(4)
N2 C15 C16 C23 -4.2(6)
C14 C15 C16 C23 175.1(4)
N2 C15 C16 C17 170.4(3)
C14 C15 C16 C17 -10.3(5)
C23 C16 C17 C18 -108.3(4)
C15 C16 C17 C18 76.6(5)
C23 C16 C17 C22 69.2(5)
C15 C16 C17 C22 -105.9(4)
C22 C17 C18 C19 -0.8(7)
C16 C17 C18 C19 176.7(4)
C17 C18 C19 C20 -0.3(8)
C18 C19 C20 C21 1.8(9)
C19 C20 C21 C22 -2.2(8)
C38 O1 C22 C21 28.0(6)
C38 O1 C22 C17 -154.7(4)
C20 C21 C22 O1 178.3(4)
C20 C21 C22 C17 1.1(7)
C18 C17 C22 O1 -177.1(4)
C16 C17 C22 O1 5.3(5)
C18 C17 C22 C21 0.4(6)
C16 C17 C22 C21 -177.2(4)
C26 N3 C23 C16 178.2(3)
Zn1 N3 C23 C16 -8.2(5)
C26 N3 C23 C24 -1.1(4)
Zn1 N3 C23 C24 172.5(2)
C15 C16 C23 N3 6.9(6)
C17 C16 C23 N3 -167.9(3)
C15 C16 C23 C24 -173.9(4)
C17 C16 C23 C24 11.4(5)
N3 C23 C24 C25 0.5(4)
C16 C23 C24 C25 -178.9(4)
C23 C24 C25 C26 0.4(4)
C23 N3 C26 C27 -176.5(3)
Zn1 N3 C26 C27 10.0(5)
C23 N3 C26 C25 1.3(4)
Zn1 N3 C26 C25 -172.2(2)
C24 C25 C26 N3 -1.1(4)
C24 C25 C26 C27 176.7(4)
N3 C26 C27 C34 3.9(6)
C25 C26 C27 C34 -173.6(4)
N3 C26 C27 C28 178.7(3)
C25 C26 C27 C28 1.3(6)
C34 C27 C28 C33 -82.6(5)
C26 C27 C28 C33 102.1(4)
C34 C27 C28 C29 96.6(4)
C26 C27 C28 C29 -78.7(5)
C33 C28 C29 C30 -3.0(6)
C27 C28 C29 C30 177.8(4)
C28 C29 C30 C31 0.4(7)
C29 C30 C31 C32 1.6(7)
C29 C30 C31 N6 -176.2(4)
O6 N6 C31 C30 0.6(6)
O5 N6 C31 C30 179.2(5)
O6 N6 C31 C32 -177.3(4)
O5 N6 C31 C32 1.3(7)
C30 C31 C32 C33 -1.0(7)
N6 C31 C32 C33 176.8(4)
C31 C32 C33 C28 -1.7(8)
C29 C28 C33 C32 3.7(7)
C27 C28 C33 C32 -177.2(4)
C37 N4 C34 C27 169.6(3)
Zn1 N4 C34 C27 -12.8(5)
C37 N4 C34 C35 -3.1(4)
Zn1 N4 C34 C35 174.5(2)
C26 C27 C34 N4 -2.4(6)
C28 C27 C34 N4 -177.2(3)
C26 C27 C34 C35 169.3(4)
C28 C27 C34 C35 -5.6(5)
N4 C34 C35 C36 3.1(4)
C27 C34 C35 C36 -169.6(4)
C34 C35 C36 C37 -1.9(4)
C34 N4 C37 C51 -177.0(3)
Zn1 N4 C37 C51 5.4(5)
C34 N4 C37 C36 1.9(4)
Zn1 N4 C37 C36 -175.7(2)
C35 C36 C37 N4 0.0(4)
C35 C36 C37 C51 179.0(3)
C22 O1 C38 C39 143.2(4)
O1 C38 C39 C40 52.1(5)
C38 C39 C40 C41 178.7(4)
C39 C40 C41 C42 -179.5(4)
C40 C41 C42 C43 177.5(5)
C41 C42 C43 C44 175.3(5)
C45 O2 C44 C43 -155.0(4)
C42 C43 C44 O2 -60.5(7)
C44 O2 C45 C46 -6.2(6)
C44 O2 C45 C50 174.6(4)
O2 C45 C46 C47 -179.3(4)
C50 C45 C46 C47 -0.2(7)
C45 C46 C47 C48 1.1(8)
C46 C47 C48 C49 -1.2(9)
C47 C48 C49 C50 0.5(8)
C48 C49 C50 C45 0.4(6)
C48 C49 C50 C51 -179.0(4)
O2 C45 C50 C49 178.7(3)
C46 C45 C50 C49 -0.5(6)
O2 C45 C50 C51 -1.9(5)
C46 C45 C50 C51 179.0(4)
N1 C1 C51 C37 5.4(6)
C2 C1 C51 C37 -174.8(3)
N1 C1 C51 C50 -166.3(3)
C2 C1 C51 C50 13.5(5)
N4 C37 C51 C1 -8.9(6)
C36 C37 C51 C1 172.4(3)
N4 C37 C51 C50 163.1(3)
C36 C37 C51 C50 -15.7(5)
C49 C50 C51 C1 -75.3(5)
C45 C50 C51 C1 105.3(4)
C49 C50 C51 C37 112.3(4)
C45 C50 C51 C37 -67.1(4)
C54 N7 C53 O8 -0.8(17)
C55 N7 C53 O8 -179.2(12)

loop_
_platon_squeeze_void_nr
_platon_squeeze_void_average_x
_platon_squeeze_void_average_y
_platon_squeeze_void_average_z
_platon_squeeze_void_volume
_platon_squeeze_void_count_electrons
_platon_squeeze_void_content
1 0.011 0.500 0.500 342 32 ' '
